data_4506543
loop_
_publ_author_name
'Li, Huijun'
'Zhao, Bei'
'Ding, Ran'
'Jia, Yanyuan'
'Hou, Hongwei'
'Fan, Yaoting'

_publ_section_title
;
 Structural Diversity for a Series of Novel Zn Metal--Organic Frameworks
 Based on Different Secondary Building Units
;
_journal_issue 8
_journal_name_full 'Crystal Growth &amp; Design'
_journal_page_first 4170
_journal_paper_doi 10.1021/cg3006794
_journal_volume 12
_journal_year 2012
_chemical_formula_sum 'C38 H60 N10 O24 Zn3'
_chemical_formula_weight 1237.07
_chemical_name_systematic
; 
 ? 
;
_space_group_IT_number 14
_symmetry_cell_setting monoclinic
_symmetry_space_group_name_Hall '-P 2ybc'
_symmetry_space_group_name_H-M 'P 1 21/c 1'
_atom_sites_solution_hydrogens geom
_atom_sites_solution_primary direct
_atom_sites_solution_secondary difmap
_audit_creation_method SHELXL-97
_cell_angle_alpha 90.00
_cell_angle_beta 119.836(4)
_cell_angle_gamma 90.00
_cell_formula_units_Z 2
_cell_length_a 11.1267(6)
_cell_length_b 12.8597(7)
_cell_length_c 21.0138(14)
_cell_measurement_reflns_used 2114
_cell_measurement_temperature 293(2)
_cell_measurement_theta_max 29.2110
_cell_measurement_theta_min 2.9356
_cell_volume 2608.2(3)
_computing_structure_refinement 'SHELXL-97 (Sheldrick, 1997)'
_computing_structure_solution 'SHELXS-97 (Sheldrick, 1990)'
_diffrn_ambient_temperature 293(2)
_diffrn_detector_area_resol_mean 16.2312
_diffrn_measured_fraction_theta_full 0.989
_diffrn_measured_fraction_theta_max 0.989
_diffrn_measurement_device_type 'Xcalibur, Eos, Gemini'
_diffrn_measurement_method '\w scans'
_diffrn_radiation_monochromator graphite
_diffrn_radiation_source 'fine-focus sealed tube'
_diffrn_radiation_type MoK\a
_diffrn_radiation_wavelength 0.71073
_diffrn_reflns_av_R_equivalents 0.0601
_diffrn_reflns_av_sigmaI/netI 0.0950
_diffrn_reflns_limit_h_max 12
_diffrn_reflns_limit_h_min -13
_diffrn_reflns_limit_k_max 15
_diffrn_reflns_limit_k_min -15
_diffrn_reflns_limit_l_max 24
_diffrn_reflns_limit_l_min -18
_diffrn_reflns_number 10773
_diffrn_reflns_theta_full 25.00
_diffrn_reflns_theta_max 25.00
_diffrn_reflns_theta_min 3.17
_diffrn_standards_decay_% 0
_diffrn_standards_interval_count 0
_diffrn_standards_interval_time 0
_diffrn_standards_number 0
_exptl_absorpt_coefficient_mu 1.459
_exptl_absorpt_correction_T_max 1.00000
_exptl_absorpt_correction_T_min 0.96133
_exptl_absorpt_correction_type multi-scan
_exptl_crystal_colour colorless
_exptl_crystal_density_diffrn 1.575
_exptl_crystal_density_method 'not measured'
_exptl_crystal_description Prism
_exptl_crystal_F_000 1280
_exptl_crystal_size_max 0.2
_exptl_crystal_size_mid 0.2
_exptl_crystal_size_min 0.2
_refine_diff_density_max 0.505
_refine_diff_density_min -0.517
_refine_diff_density_rms 0.074
_refine_ls_extinction_method none
_refine_ls_goodness_of_fit_ref 1.000
_refine_ls_hydrogen_treatment constr
_refine_ls_matrix_type full
_refine_ls_number_parameters 345
_refine_ls_number_reflns 4540
_refine_ls_number_restraints 0
_refine_ls_restrained_S_all 1.000
_refine_ls_R_factor_all 0.1104
_refine_ls_R_factor_gt 0.0622
_refine_ls_shift/su_max 0.000
_refine_ls_shift/su_mean 0.000
_refine_ls_structure_factor_coef Fsqd
_refine_ls_weighting_details 'calc w=1/[\s^2^(Fo^2^)+(0.0298P)^2^+1.2262P] where P=(Fo^2^+2Fc^2^)/3'
_refine_ls_weighting_scheme calc
_refine_ls_wR_factor_gt 0.1004
_refine_ls_wR_factor_ref 0.1156
_reflns_number_gt 2859
_reflns_number_total 4540
_reflns_threshold_expression >2sigma(I)
_cod_data_source_file cg3006794_si_002.cif
_cod_data_source_block 1
_cod_original_sg_symbol_H-M p21/c
_cod_database_code 4506543

loop_
_symmetry_equiv_pos_as_xyz
'x, y, z'
'-x, y+1/2, -z+1/2'
'-x, -y, -z'
'x, -y-1/2, z-1/2'

loop_
_atom_site_label
_atom_site_type_symbol
_atom_site_fract_x
_atom_site_fract_y
_atom_site_fract_z
_atom_site_U_iso_or_equiv
_atom_site_adp_type
_atom_site_occupancy
_atom_site_symmetry_multiplicity
_atom_site_calc_flag
_atom_site_refinement_flags
Zn1 Zn 0.0000 0.5000 0.5000 0.0403(3) Uani 1 2 d S
Zn2 Zn 0.10534(6) 0.55149(5) 0.37082(4) 0.0422(2) Uani 1 1 d .
O1 O 0.2206(4) 0.4209(4) 0.4013(3) 0.0847(16) Uani 1 1 d .
O2 O 0.1420(4) 0.4432(3) 0.4745(2) 0.0602(11) Uani 1 1 d .
O3 O 0.1689(3) 0.4924(3) 0.6147(2) 0.0518(10) Uani 1 1 d .
O4 O 0.0848(3) 0.4879(3) 0.69082(19) 0.0546(10) Uani 1 1 d .
O5 O 0.1414(4) 0.6784(3) 0.4245(2) 0.0558(11) Uani 1 1 d .
O6 O 0.0662(4) 0.6526(3) 0.5039(2) 0.0520(10) Uani 1 1 d .
O7 O 0.8188(4) 0.5469(3) 1.0643(3) 0.0987(18) Uani 1 1 d .
O8 O 0.4487(4) 0.7046(3) 0.8748(2) 0.0870(15) Uani 1 1 d .
O9 O 0.4781(4) 0.3544(3) 0.8857(2) 0.0584(11) Uani 1 1 d .
O11 O 0.1319(4) 0.6103(3) 0.2911(2) 0.0632(12) Uani 1 1 d .
N1 N 0.6485(4) 0.4476(3) 0.9773(2) 0.0384(10) Uani 1 1 d .
N2 N 0.4571(4) 0.5300(3) 0.8796(2) 0.0390(10) Uani 1 1 d .
N3 N 0.6336(5) 0.6280(3) 0.9711(3) 0.095(2) Uani 1 1 d .
N4 N 0.2378(5) 0.6668(4) 0.2309(3) 0.0507(12) Uani 1 1 d .
C1 C 0.2051(6) 0.3925(4) 0.4523(4) 0.0585(18) Uani 1 1 d .
C4 C 0.5098(6) 0.6265(4) 0.9057(3) 0.0577(17) Uani 1 1 d .
C5 C 0.3197(5) 0.5217(4) 0.8136(3) 0.0420(13) Uani 1 1 d .
H5A H 0.2662 0.5832 0.8101 0.050 Uiso 1 1 calc R
H5B H 0.2719 0.4620 0.8187 0.050 Uiso 1 1 calc R
C6 C 0.3248(4) 0.5107(4) 0.7436(3) 0.0408(13) Uani 1 1 d .
H6A H 0.3823 0.4514 0.7478 0.049 Uiso 1 1 calc R
H6B H 0.3674 0.5723 0.7366 0.049 Uiso 1 1 calc R
C7 C 0.1820(5) 0.4961(4) 0.6771(3) 0.0378(12) Uani 1 1 d .
C8 C 0.5256(5) 0.4381(4) 0.9121(3) 0.0388(12) Uani 1 1 d .
C9 C 0.7215(5) 0.3519(4) 1.0154(3) 0.0449(14) Uani 1 1 d .
H9A H 0.6536 0.2994 1.0088 0.054 Uiso 1 1 calc R
H9B H 0.7766 0.3662 1.0675 0.054 Uiso 1 1 calc R
C10 C 0.8142(5) 0.3095(4) 0.9889(3) 0.0435(14) Uani 1 1 d .
H10A H 0.8895 0.3580 1.0014 0.052 Uiso 1 1 calc R
H10B H 0.7620 0.3032 0.9359 0.052 Uiso 1 1 calc R
C11 C 0.7090(6) 0.5412(4) 1.0078(3) 0.0643(18) Uani 1 1 d .
C12 C 0.1257(5) 0.7039(4) 0.4779(3) 0.0390(13) Uani 1 1 d .
C13 C 0.2375(6) 0.6202(4) 0.2864(3) 0.0522(15) Uani 1 1 d .
H13 H 0.3204 0.5935 0.3238 0.063 Uiso 1 1 calc R
C14 C 0.3641(6) 0.6714(5) 0.2262(4) 0.079(2) Uani 1 1 d .
H14A H 0.4418 0.6518 0.2726 0.118 Uiso 1 1 calc R
H14B H 0.3772 0.7410 0.2143 0.118 Uiso 1 1 calc R
H14C H 0.3564 0.6245 0.1888 0.118 Uiso 1 1 calc R
C15 C 0.1133(6) 0.7147(5) 0.1730(4) 0.0741(19) Uani 1 1 d .
H15A H 0.0448 0.7193 0.1880 0.111 Uiso 1 1 calc R
H15B H 0.0779 0.6733 0.1293 0.111 Uiso 1 1 calc R
H15C H 0.1346 0.7832 0.1633 0.111 Uiso 1 1 calc R
O12 O 0.7618(8) 0.5503(5) 0.8800(4) 0.154(3) Uani 1 1 d .
N5 N 0.8292(6) 0.6380(4) 0.8107(4) 0.0759(16) Uani 1 1 d .
C16 C 0.9262(8) 0.6466(6) 0.7847(4) 0.121(3) Uani 1 1 d .
H16A H 0.9923 0.5910 0.8047 0.182 Uiso 1 1 calc R
H16B H 0.9735 0.7121 0.7999 0.182 Uiso 1 1 calc R
H16C H 0.8775 0.6425 0.7321 0.182 Uiso 1 1 calc R
C17 C 0.7202(10) 0.7107(8) 0.7875(6) 0.179(5) Uani 1 1 d .
H17A H 0.7487 0.7669 0.8221 0.268 Uiso 1 1 calc R
H17B H 0.6405 0.6772 0.7846 0.268 Uiso 1 1 calc R
H17C H 0.6972 0.7373 0.7401 0.268 Uiso 1 1 calc R
C18 C 0.8413(9) 0.5648(6) 0.8579(5) 0.096(3) Uani 1 1 d .
H18 H 0.9178 0.5210 0.8754 0.115 Uiso 1 1 calc R
O10 O 0.4363(5) 0.4941(5) 0.6184(3) 0.1170(19) Uani 1 1 d .
H10 H 0.3593 0.4968 0.6145 0.175 Uiso 1 1 d R
C19 C 0.4583(8) 0.5805(6) 0.5908(6) 0.141(4) Uani 1 1 d .
H19A H 0.3983 0.6346 0.5902 0.212 Uiso 1 1 calc R
H19B H 0.4394 0.5675 0.5417 0.212 Uiso 1 1 calc R
H19C H 0.5530 0.6018 0.6206 0.212 Uiso 1 1 calc R
C2 C 0.7465(7) 0.7688(7) 0.9914(4) 0.118(4) Uani 1 1 d .
H2A H 0.6917 0.7796 0.9388 0.142 Uiso 1 1 d R
H2B H 0.8232 0.7217 1.0039 0.142 Uiso 1 1 d R
C3 C 0.6757(8) 0.7481(8) 1.0225(4) 0.147(5) Uani 1 1 d .
H3A H 0.5973 0.7939 1.0089 0.176 Uiso 1 1 d R
H3B H 0.7302 0.7393 1.0753 0.176 Uiso 1 1 d R

loop_
_atom_site_aniso_label
_atom_site_aniso_U_11
_atom_site_aniso_U_22
_atom_site_aniso_U_33
_atom_site_aniso_U_23
_atom_site_aniso_U_13
_atom_site_aniso_U_12
Zn1 0.0417(5) 0.0382(5) 0.0344(6) 0.0048(4) 0.0140(4) -0.0112(4)
Zn2 0.0375(4) 0.0414(4) 0.0449(4) -0.0125(3) 0.0183(3) -0.0047(3)
O1 0.071(3) 0.128(4) 0.057(3) -0.001(3) 0.033(3) 0.040(3)
O2 0.056(3) 0.079(3) 0.052(3) 0.007(2) 0.032(2) -0.006(2)
O3 0.043(2) 0.075(3) 0.034(2) 0.005(2) 0.0167(19) -0.005(2)
O4 0.035(2) 0.085(3) 0.038(2) -0.007(2) 0.0138(18) -0.012(2)
O5 0.095(3) 0.041(2) 0.041(3) -0.0104(19) 0.041(2) -0.023(2)
O6 0.064(2) 0.040(2) 0.065(3) -0.006(2) 0.041(2) -0.018(2)
O7 0.074(3) 0.051(3) 0.076(4) -0.017(3) -0.034(3) 0.007(2)
O8 0.071(3) 0.036(2) 0.085(4) 0.005(2) -0.013(3) 0.017(2)
O9 0.066(3) 0.034(2) 0.058(3) -0.008(2) 0.018(2) -0.011(2)
O11 0.054(2) 0.088(3) 0.062(3) -0.013(2) 0.040(2) -0.013(2)
N1 0.045(2) 0.024(2) 0.033(3) -0.001(2) 0.010(2) 0.009(2)
N2 0.035(2) 0.033(2) 0.034(3) -0.007(2) 0.006(2) 0.000(2)
N3 0.078(4) 0.025(3) 0.081(4) -0.023(3) -0.037(3) 0.012(3)
N4 0.047(3) 0.062(3) 0.043(3) -0.004(3) 0.022(3) 0.001(3)
C1 0.048(4) 0.035(3) 0.044(4) -0.005(3) -0.014(3) 0.010(3)
C4 0.053(4) 0.032(3) 0.051(4) -0.005(3) -0.002(3) 0.010(3)
C5 0.032(3) 0.053(3) 0.033(3) -0.007(3) 0.011(3) -0.002(3)
C6 0.028(3) 0.050(3) 0.038(3) 0.001(3) 0.011(3) -0.007(3)
C7 0.041(3) 0.031(3) 0.037(4) 0.000(3) 0.016(3) -0.004(3)
C8 0.046(3) 0.033(3) 0.035(3) -0.005(3) 0.019(3) -0.001(3)
C9 0.053(3) 0.032(3) 0.037(4) 0.007(3) 0.013(3) 0.016(3)
C10 0.058(3) 0.036(3) 0.042(4) 0.004(3) 0.029(3) 0.015(3)
C11 0.057(4) 0.040(3) 0.048(4) -0.004(3) -0.010(3) 0.007(3)
C12 0.044(3) 0.029(3) 0.037(4) 0.002(3) 0.015(3) -0.003(3)
C13 0.050(4) 0.059(4) 0.041(4) -0.011(3) 0.017(3) 0.002(3)
C14 0.063(4) 0.112(6) 0.074(5) -0.002(4) 0.043(4) -0.008(4)
C15 0.071(4) 0.081(5) 0.072(5) 0.004(4) 0.036(4) 0.014(4)
O12 0.196(7) 0.131(5) 0.183(8) 0.007(5) 0.130(7) -0.027(5)
N5 0.080(4) 0.058(4) 0.084(5) -0.003(3) 0.036(4) -0.003(3)
C16 0.143(8) 0.142(8) 0.099(7) -0.051(6) 0.075(7) -0.063(6)
C17 0.192(10) 0.157(10) 0.183(12) 0.075(9) 0.090(10) 0.108(9)
C18 0.095(6) 0.076(6) 0.099(7) -0.001(5) 0.036(6) -0.001(5)
O10 0.073(3) 0.142(5) 0.117(5) 0.025(4) 0.033(3) 0.005(4)
C19 0.091(6) 0.109(7) 0.204(12) 0.076(8) 0.058(7) -0.001(6)
C2 0.058(4) 0.213(10) 0.100(7) 0.097(7) 0.052(5) 0.046(6)
C3 0.092(6) 0.302(14) 0.056(6) 0.035(7) 0.044(5) 0.086(8)

loop_
_atom_type_symbol
_atom_type_description
_atom_type_scat_dispersion_real
_atom_type_scat_dispersion_imag
_atom_type_scat_source
C C 0.0033 0.0016 'International Tables Vol C Tables 4.2.6.8 and 6.1.1.4'
H H 0.0000 0.0000 'International Tables Vol C Tables 4.2.6.8 and 6.1.1.4'
N N 0.0061 0.0033 'International Tables Vol C Tables 4.2.6.8 and 6.1.1.4'
O O 0.0106 0.0060 'International Tables Vol C Tables 4.2.6.8 and 6.1.1.4'
Zn Zn 0.2839 1.4301 'International Tables Vol C Tables 4.2.6.8 and 6.1.1.4'

loop_
_geom_angle_atom_site_label_1
_geom_angle_atom_site_label_2
_geom_angle_atom_site_label_3
_geom_angle
_geom_angle_site_symmetry_1
_geom_angle_site_symmetry_3
O2 Zn1 O2 180.0(2) 3_566 .
O2 Zn1 O6 92.42(15) 3_566 3_566
O2 Zn1 O6 87.58(15) . 3_566
O2 Zn1 O6 87.58(15) 3_566 .
O2 Zn1 O6 92.42(15) . .
O6 Zn1 O6 180.000(1) 3_566 .
O2 Zn1 O3 94.54(14) 3_566 .
O2 Zn1 O3 85.46(14) . .
O6 Zn1 O3 95.39(14) 3_566 .
O6 Zn1 O3 84.61(14) . .
O2 Zn1 O3 85.46(14) 3_566 3_566
O2 Zn1 O3 94.54(14) . 3_566
O6 Zn1 O3 84.61(14) 3_566 3_566
O6 Zn1 O3 95.39(14) . 3_566
O3 Zn1 O3 180.000(1) . 3_566
O5 Zn2 O4 117.49(17) . 3_566
O5 Zn2 O11 95.59(15) . .
O4 Zn2 O11 96.18(16) 3_566 .
O5 Zn2 O1 127.67(18) . .
O4 Zn2 O1 107.92(18) 3_566 .
O11 Zn2 O1 104.31(18) . .
O5 Zn2 O2 93.83(15) . .
O4 Zn2 O2 95.20(14) 3_566 .
O11 Zn2 O2 159.85(15) . .
O1 Zn2 O2 56.19(16) . .
C1 O1 Zn2 100.6(4) . .
C1 O2 Zn1 165.6(4) . .
C1 O2 Zn2 80.5(4) . .
Zn1 O2 Zn2 102.87(17) . .
C7 O3 Zn1 137.7(3) . .
C7 O4 Zn2 130.8(4) . 3_566
C12 O5 Zn2 131.8(3) . .
C12 O6 Zn1 137.8(3) . .
C13 O11 Zn2 130.8(4) . .
C11 N1 C8 123.8(4) . .
C11 N1 C9 117.9(4) . .
C8 N1 C9 118.3(4) . .
C4 N2 C8 123.7(4) . .
C4 N2 C5 118.8(4) . .
C8 N2 C5 117.5(4) . .
C4 N3 C11 125.1(5) . .
C4 N3 C3 116.1(4) . .
C11 N3 C3 116.9(5) . .
C13 N4 C15 121.0(5) . .
C13 N4 C14 120.5(5) . .
C15 N4 C14 118.5(5) . .
O2 C1 O1 122.6(6) . .
O2 C1 C2 104.6(6) . 2_646
O1 C1 C2 132.7(6) . 2_646
O8 C4 N2 121.7(5) . .
O8 C4 N3 122.8(5) . .
N2 C4 N3 115.4(5) . .
N2 C5 C6 113.6(4) . .
N2 C5 H5A 108.8 . .
C6 C5 H5A 108.8 . .
N2 C5 H5B 108.8 . .
C6 C5 H5B 108.8 . .
H5A C5 H5B 107.7 . .
C5 C6 C7 112.3(4) . .
C5 C6 H6A 109.1 . .
C7 C6 H6A 109.1 . .
C5 C6 H6B 109.1 . .
C7 C6 H6B 109.1 . .
H6A C6 H6B 107.9 . .
O3 C7 O4 125.2(5) . .
O3 C7 C6 119.6(4) . .
O4 C7 C6 115.2(5) . .
O9 C8 N1 121.8(5) . .
O9 C8 N2 121.7(5) . .
N1 C8 N2 116.4(4) . .
N1 C9 C10 113.4(4) . .
N1 C9 H9A 108.9 . .
C10 C9 H9A 108.9 . .
N1 C9 H9B 108.9 . .
C10 C9 H9B 108.9 . .
H9A C9 H9B 107.7 . .
C9 C10 C12 112.4(4) . 2_646
C9 C10 H10A 109.1 . .
C12 C10 H10A 109.1 2_646 .
C9 C10 H10B 109.1 . .
C12 C10 H10B 109.1 2_646 .
H10A C10 H10B 107.9 . .
O7 C11 N1 122.3(5) . .
O7 C11 N3 122.4(5) . .
N1 C11 N3 115.3(5) . .
O6 C12 O5 126.5(5) . .
O6 C12 C10 118.8(5) . 2_656
O5 C12 C10 114.7(4) . 2_656
O11 C13 N4 122.8(6) . .
O11 C13 H13 118.6 . .
N4 C13 H13 118.6 . .
N4 C14 H14A 109.5 . .
N4 C14 H14B 109.5 . .
H14A C14 H14B 109.5 . .
N4 C14 H14C 109.5 . .
H14A C14 H14C 109.5 . .
H14B C14 H14C 109.5 . .
N4 C15 H15A 109.5 . .
N4 C15 H15B 109.5 . .
H15A C15 H15B 109.5 . .
N4 C15 H15C 109.5 . .
H15A C15 H15C 109.5 . .
H15B C15 H15C 109.5 . .
C18 N5 C17 118.6(7) . .
C18 N5 C16 121.5(7) . .
C17 N5 C16 119.8(7) . .
N5 C16 H16A 109.5 . .
N5 C16 H16B 109.5 . .
H16A C16 H16B 109.5 . .
N5 C16 H16C 109.5 . .
H16A C16 H16C 109.5 . .
H16B C16 H16C 109.5 . .
N5 C17 H17A 109.5 . .
N5 C17 H17B 109.5 . .
H17A C17 H17B 109.5 . .
N5 C17 H17C 109.5 . .
H17A C17 H17C 109.5 . .
H17B C17 H17C 109.5 . .
O12 C18 N5 125.4(9) . .
O12 C18 H18 117.3 . .
N5 C18 H18 117.3 . .
C19 O10 H10 109.4 . .
O10 C19 H19A 109.5 . .
O10 C19 H19B 109.5 . .
H19A C19 H19B 109.5 . .
O10 C19 H19C 109.5 . .
H19A C19 H19C 109.5 . .
H19B C19 H19C 109.5 . .
C3 C2 C1 84.9(8) . 2_656
C3 C2 H2A 114.5 . .
C1 C2 H2A 114.4 2_656 .
C3 C2 H2B 114.6 . .
C1 C2 H2B 114.6 2_656 .
H2A C2 H2B 111.6 . .
C2 C3 N3 85.0(6) . .
C2 C3 H3A 114.6 . .
N3 C3 H3A 114.5 . .
C2 C3 H3B 114.5 . .
N3 C3 H3B 114.4 . .
H3A C3 H3B 111.6 . .

loop_
_geom_bond_atom_site_label_1
_geom_bond_atom_site_label_2
_geom_bond_distance
_geom_bond_site_symmetry_2
Zn1 O2 2.039(4) 3_566
Zn1 O2 2.039(4) .
Zn1 O6 2.083(3) 3_566
Zn1 O6 2.083(3) .
Zn1 O3 2.201(4) .
Zn1 O3 2.201(4) 3_566
Zn2 O5 1.909(3) .
Zn2 O4 1.919(3) 3_566
Zn2 O11 1.990(4) .
Zn2 O1 2.015(5) .
Zn2 O2 2.443(4) .
O1 C1 1.223(8) .
O2 C1 1.209(7) .
O3 C7 1.245(6) .
O4 C7 1.255(5) .
O4 Zn2 1.919(3) 3_566
O5 C12 1.260(6) .
O6 C12 1.239(5) .
O7 C11 1.210(6) .
O8 C4 1.205(6) .
O9 C8 1.207(5) .
O11 C13 1.233(6) .
N1 C11 1.372(6) .
N1 C8 1.377(6) .
N1 C9 1.472(5) .
N2 C4 1.366(6) .
N2 C8 1.388(6) .
N2 C5 1.470(6) .
N3 C4 1.378(7) .
N3 C11 1.379(7) .
N3 C3 1.809(11) .
N4 C13 1.312(7) .
N4 C15 1.450(7) .
N4 C14 1.457(6) .
C1 C2 1.894(11) 2_646
C5 C6 1.508(6) .
C5 H5A 0.9700 .
C5 H5B 0.9700 .
C6 C7 1.518(6) .
C6 H6A 0.9700 .
C6 H6B 0.9700 .
C9 C10 1.498(6) .
C9 H9A 0.9700 .
C9 H9B 0.9700 .
C10 C12 1.521(6) 2_646
C10 H10A 0.9700 .
C10 H10B 0.9700 .
C12 C10 1.521(6) 2_656
C13 H13 0.9300 .
C14 H14A 0.9600 .
C14 H14B 0.9600 .
C14 H14C 0.9600 .
C15 H15A 0.9600 .
C15 H15B 0.9600 .
C15 H15C 0.9600 .
O12 C18 1.202(9) .
N5 C18 1.325(9) .
N5 C17 1.412(8) .
N5 C16 1.435(8) .
C16 H16A 0.9600 .
C16 H16B 0.9600 .
C16 H16C 0.9600 .
C17 H17A 0.9600 .
C17 H17B 0.9600 .
C17 H17C 0.9600 .
C18 H18 0.9300 .
O10 C19 1.331(7) .
O10 H10 0.8200 .
C19 H19A 0.9600 .
C19 H19B 0.9600 .
C19 H19C 0.9600 .
C2 C3 1.278(8) .
C2 C1 1.894(11) 2_656
C2 H2A 0.9701 .
C2 H2B 0.9700 .
C3 H3A 0.9700 .
C3 H3B 0.9699 .

loop_
_geom_torsion_atom_site_label_1
_geom_torsion_atom_site_label_2
_geom_torsion_atom_site_label_3
_geom_torsion_atom_site_label_4
_geom_torsion
_geom_torsion_site_symmetry_1
_geom_torsion_site_symmetry_4
O5 Zn2 O1 C1 67.7(5) . .
O4 Zn2 O1 C1 -81.9(4) 3_566 .
O11 Zn2 O1 C1 176.6(4) . .
O2 Zn2 O1 C1 2.3(4) . .
O2 Zn1 O2 C1 -98(100) 3_566 .
O6 Zn1 O2 C1 26.8(18) 3_566 .
O6 Zn1 O2 C1 -153.2(18) . .
O3 Zn1 O2 C1 122.4(18) . .
O3 Zn1 O2 C1 -57.6(18) 3_566 .
O2 Zn1 O2 Zn2 4(100) 3_566 .
O6 Zn1 O2 Zn2 128.93(16) 3_566 .
O6 Zn1 O2 Zn2 -51.07(16) . .
O3 Zn1 O2 Zn2 -135.46(16) . .
O3 Zn1 O2 Zn2 44.54(16) 3_566 .
O5 Zn2 O2 C1 -136.1(3) . .
O4 Zn2 O2 C1 105.8(3) 3_566 .
O11 Zn2 O2 C1 -18.3(6) . .
O1 Zn2 O2 C1 -2.3(4) . .
O5 Zn2 O2 Zn1 58.14(18) . .
O4 Zn2 O2 Zn1 -59.94(18) 3_566 .
O11 Zn2 O2 Zn1 175.9(4) . .
O1 Zn2 O2 Zn1 -168.1(3) . .
O2 Zn1 O3 C7 14.8(5) 3_566 .
O2 Zn1 O3 C7 -165.2(5) . .
O6 Zn1 O3 C7 -78.1(5) 3_566 .
O6 Zn1 O3 C7 101.9(5) . .
O3 Zn1 O3 C7 114(100) 3_566 .
O4 Zn2 O5 C12 69.4(5) 3_566 .
O11 Zn2 O5 C12 169.4(5) . .
O1 Zn2 O5 C12 -77.7(5) . .
O2 Zn2 O5 C12 -28.4(5) . .
O2 Zn1 O6 C12 -155.6(5) 3_566 .
O2 Zn1 O6 C12 24.4(5) . .
O6 Zn1 O6 C12 -45(100) 3_566 .
O3 Zn1 O6 C12 109.6(5) . .
O3 Zn1 O6 C12 -70.4(5) 3_566 .
O5 Zn2 O11 C13 87.5(5) . .
O4 Zn2 O11 C13 -154.0(5) 3_566 .
O1 Zn2 O11 C13 -43.7(5) . .
O2 Zn2 O11 C13 -30.0(8) . .
Zn1 O2 C1 O1 108.6(18) . .
Zn2 O2 C1 O1 3.7(6) . .
Zn1 O2 C1 C2 -67.8(19) . 2_646
Zn2 O2 C1 C2 -172.7(4) . 2_646
Zn2 O1 C1 O2 -4.5(7) . .
Zn2 O1 C1 C2 170.8(5) . 2_646
C8 N2 C4 O8 178.1(5) . .
C5 N2 C4 O8 -2.4(9) . .
C8 N2 C4 N3 -4.8(9) . .
C5 N2 C4 N3 174.7(5) . .
C11 N3 C4 O8 -178.5(7) . .
C3 N3 C4 O8 17.7(10) . .
C11 N3 C4 N2 4.3(11) . .
C3 N3 C4 N2 -159.4(5) . .
C4 N2 C5 C6 94.8(6) . .
C8 N2 C5 C6 -85.6(5) . .
N2 C5 C6 C7 176.7(4) . .
Zn1 O3 C7 O4 13.7(9) . .
Zn1 O3 C7 C6 -166.9(3) . .
Zn2 O4 C7 O3 10.0(8) 3_566 .
Zn2 O4 C7 C6 -169.5(3) 3_566 .
C5 C6 C7 O3 175.5(5) . .
C5 C6 C7 O4 -5.0(6) . .
C11 N1 C8 O9 177.2(5) . .
C9 N1 C8 O9 -0.8(7) . .
C11 N1 C8 N2 -4.6(8) . .
C9 N1 C8 N2 177.3(4) . .
C4 N2 C8 O9 -176.9(5) . .
C5 N2 C8 O9 3.6(7) . .
C4 N2 C8 N1 4.9(7) . .
C5 N2 C8 N1 -174.6(4) . .
C11 N1 C9 C10 -92.7(6) . .
C8 N1 C9 C10 85.5(6) . .
N1 C9 C10 C12 -172.8(4) . 2_646
C8 N1 C11 O7 -178.2(6) . .
C9 N1 C11 O7 -0.1(9) . .
C8 N1 C11 N3 4.1(9) . .
C9 N1 C11 N3 -177.8(5) . .
C4 N3 C11 O7 178.3(7) . .
C3 N3 C11 O7 -18.0(11) . .
C4 N3 C11 N1 -4.0(11) . .
C3 N3 C11 N1 159.6(5) . .
Zn1 O6 C12 O5 16.2(9) . .
Zn1 O6 C12 C10 -164.8(4) . 2_656
Zn2 O5 C12 O6 -8.7(9) . .
Zn2 O5 C12 C10 172.2(3) . 2_656
Zn2 O11 C13 N4 -175.9(4) . .
C15 N4 C13 O11 3.2(9) . .
C14 N4 C13 O11 -176.7(5) . .
C17 N5 C18 O12 4.8(13) . .
C16 N5 C18 O12 -177.1(8) . .
C1 C2 C3 N3 -178.3(4) 2_656 .
C4 N3 C3 C2 -96.1(7) . .
C11 N3 C3 C2 98.7(7) . .
